data_1576322
loop_
_publ_author_name
'Maity, Manik Lal'
'Chandra, Sayan'
'Mahato, Samyadeb'
'Bandyopadhyay, Subhajit'

_publ_section_title
;
 Installation of cationic phosphorus on dimethyldihydropyrene
 photoswitches: expanding the atomic repertoire towards far-red
 photoswitching in water.
;
_journal_issue 46
_journal_name_full 'Chemical science'
_journal_page_first 21991
_journal_page_last 22001
_journal_paper_doi 10.1039/d5sc06168g
_journal_volume 16
_journal_year 2025
_chemical_formula_moiety '1(C37.96 H35 O P)'
_chemical_formula_sum 'C37.96 H35 O P'
_chemical_formula_weight 538.15
_chemical_name_systematic SB-MLM-DHPP2
_space_group_crystal_system triclinic
_space_group_IT_number 2
_space_group_name_Hall '-P 1'
_space_group_name_H-M_alt 'P -1'
_atom_sites_solution_hydrogens geom
_audit_creation_date 2025-03-03
_audit_creation_method
;
Olex2 1.5
(compiled 2024.02.16 svn.r378c4104 for OlexSys, GUI svn.r6928)
;
_audit_update_record
;
2025-04-16 deposited with the CCDC.	2025-10-03 downloaded from the CCDC.
;
_cell_angle_alpha 101.427(2)
_cell_angle_beta 90.026(2)
_cell_angle_gamma 115.072(2)
_cell_formula_units_Z 4
_cell_length_a 10.8852(5)
_cell_length_b 12.4834(6)
_cell_length_c 25.1186(12)
_cell_measurement_reflns_used 9901
_cell_measurement_temperature 100
_cell_measurement_theta_max 28.277
_cell_measurement_theta_min 2.494
_cell_volume 3016.6(3)
_computing_cell_refinement 'SAINT V8.40B (?, 2016)'
_computing_data_reduction 'SAINT V8.40B (?, 2016)'
_computing_molecular_graphics 'Olex2 1.5 (Dolomanov et al., 2009)'
_computing_publication_material 'Olex2 1.5 (Dolomanov et al., 2009)'
_computing_structure_refinement 'SHELXL 2013/4 (Sheldrick, 2015)'
_computing_structure_solution 'SHELXT 2018/2 (Sheldrick, 2018)'
_diffrn_ambient_temperature 100
_diffrn_detector_type 'CCD area detector'
_diffrn_measured_fraction_theta_full 0.994
_diffrn_measured_fraction_theta_max 0.993
_diffrn_measurement_device 'three-circle diffractometer'
_diffrn_measurement_device_type 'Bruker APEX2 microsource'
_diffrn_radiation_type MoK\a
_diffrn_radiation_wavelength 0.71073
_diffrn_reflns_av_R_equivalents 0.0556
_diffrn_reflns_av_unetI/netI 0.0450
_diffrn_reflns_Laue_measured_fraction_full 0.994
_diffrn_reflns_Laue_measured_fraction_max 0.993
_diffrn_reflns_limit_h_max 14
_diffrn_reflns_limit_h_min -14
_diffrn_reflns_limit_k_max 16
_diffrn_reflns_limit_k_min -16
_diffrn_reflns_limit_l_max 33
_diffrn_reflns_limit_l_min -33
_diffrn_reflns_number 68550
_diffrn_reflns_point_group_measured_fraction_full 0.994
_diffrn_reflns_point_group_measured_fraction_max 0.993
_diffrn_reflns_theta_full 25.242
_diffrn_reflns_theta_max 28.308
_diffrn_reflns_theta_min 2.098
_exptl_absorpt_coefficient_mu 0.119
_exptl_absorpt_correction_T_max 0.7457
_exptl_absorpt_correction_T_min 0.6504
_exptl_absorpt_correction_type multi-scan
_exptl_absorpt_process_details
;
SADABS-2016/2 (Bruker,2016/2) was used for absorption correction.
wR2(int) was 0.1038 before and 0.0636 after correction.
The Ratio of minimum to maximum transmission is 0.8722.
The \l/2 correction factor is Not present.
;
_exptl_crystal_colour 'metallic dark green'
_exptl_crystal_colour_lustre metallic
_exptl_crystal_colour_modifier dark
_exptl_crystal_colour_primary green
_exptl_crystal_density_diffrn 1.185
_exptl_crystal_description block
_exptl_crystal_F_000 1143
_exptl_crystal_preparation 'dissolve in acetonitrile'
_exptl_crystal_recrystallization_method 'slow evaporation in acetonitrile'
_exptl_crystal_size_max 0.2
_exptl_crystal_size_mid 0.2
_exptl_crystal_size_min 0.05
_refine_diff_density_max 1.578
_refine_diff_density_min -0.623
_refine_diff_density_rms 0.091
_refine_ls_extinction_method none
_refine_ls_goodness_of_fit_ref 1.092
_refine_ls_hydrogen_treatment constr
_refine_ls_matrix_type full
_refine_ls_number_parameters 805
_refine_ls_number_reflns 14930
_refine_ls_number_restraints 0
_refine_ls_restrained_S_all 1.092
_refine_ls_R_factor_all 0.0960
_refine_ls_R_factor_gt 0.0841
_refine_ls_shift/su_max 0.000
_refine_ls_shift/su_mean 0.000
_refine_ls_structure_factor_coef Fsqd
_refine_ls_weighting_details 'w=1/[\s^2^(Fo^2^)+(0.1031P)^2^+6.0166P] where P=(Fo^2^+2Fc^2^)/3'
_refine_ls_weighting_scheme calc
_refine_ls_wR_factor_gt 0.2276
_refine_ls_wR_factor_ref 0.2374
_reflns_Friedel_coverage 0.000
_reflns_number_gt 12488
_reflns_number_total 14930
_reflns_threshold_expression 'I > 2\s(I)'
_cod_data_source_file d5sc06168g2.cif
_cod_data_source_block sbmlmdhpp2
_cod_database_code 1576322
_shelxl_version_number 2013-4
_shelx_space_group_comment
;
The symmetry employed for this shelxl refinement is uniquely defined
by the following loop, which should always be used as a source of
symmetry information in preference to the above space-group names.
They are only intended as comments.
;
_olex2_refinement_description
;
1. Fixed Uiso
 At 1.2 times of:
  All C(H) groups
 At 1.5 times of:
  All C(H,H,H) groups
2. Others
 Fixed Sof: C01X(0.66) C01Y(0.66) C01Z(0.66) C023(0.66) C025(0.66) C026(0.66)
 C027(0.66) C028(0.66) C5(0.33) C9(0.33) C6(0.33) C8(0.33) C7(0.33) C4(0.33)
 C10(0.33) C11(0.33)
3.a Aromatic/amide H refined with riding coordinates:
 C008(H008), C009(H009), C00F(H00F), C00G(H00G), C00H(H00H), C00J(H00J),
 C00L(H00L), C00O(H00O), C00P(H00P), C00Q(H00Q), C00R(H00R), C00S(H00S),
 C00T(H00T), C00U(H00U), C00W(H00W), C00Y(H00Y), C00Z(H00Z), C010(H010),
 C011(H011), C014(H014), C016(H016), C017(H017), C018(H018), C019(H019),
 C01A(H01J), C01B(H01K), C01D(H01O), C01E(H01P), C01L(H01L), C01M(H01M),
 C01N(H01N), C01R(H01Z), C01S(H01), C01T(H1)
3.b Idealised Me refined as rotating group:
 C01J(H01A,H01B,H01C), C01K(H01Q,H01R,H01S), C01O(H01T,H01U,H01V), C01P(H01W,
 H01X,H01Y), C01Q(H01D,H01E,H01F), C01U(H2,H,HA), C01V(H01G,H01H,H01I),
 C020(H02A,H02B,H02C), C022(H02D,H02E,H02F), C1(H1A,H1B,H1C), C2(H2A,H2B,H2C),
 C3(H3A,H3B,H3C)
;
_olex2_submission_special_instructions 'No special instructions were received'

loop_
_space_group_symop_operation_xyz
'x, y, z'
'-x, -y, -z'

loop_
_atom_site_label
_atom_site_type_symbol
_atom_site_fract_x
_atom_site_fract_y
_atom_site_fract_z
_atom_site_U_iso_or_equiv
_atom_site_adp_type
_atom_site_occupancy
_atom_site_site_symmetry_order
_atom_site_calc_flag
_atom_site_refinement_flags_posn
_atom_site_refinement_flags_adp
_atom_site_refinement_flags_occupancy
_atom_site_disorder_assembly
_atom_site_disorder_group
P001 P 0.12762(7) 0.59181(6) 0.33245(3) 0.02023(16) Uani 1 1 d . . . . .
P002 P 0.54424(7) 0.40826(6) 0.17190(3) 0.02017(16) Uani 1 1 d . . . . .
O003 O 0.4133(2) 0.39115(19) 0.19465(8) 0.0302(5) Uani 1 1 d . . . . .
O004 O 0.0062(2) 0.6053(2) 0.31395(8) 0.0298(4) Uani 1 1 d . . . . .
C005 C 0.1729(3) 0.6378(2) 0.40554(10) 0.0191(5) Uani 1 1 d . . . . .
C006 C 0.6709(3) 0.5636(2) 0.19077(10) 0.0196(5) Uani 1 1 d . . . . .
C007 C 0.1077(3) 0.4377(2) 0.31259(10) 0.0205(5) Uani 1 1 d . . . . .
C008 C 0.2035(3) 0.5649(2) 0.43339(10) 0.0200(5) Uani 1 1 d . . . . .
H008 H 0.1919 0.4872 0.4140 0.024 Uiso 1 1 calc R U . . .
C009 C 0.6413(3) 0.4341(2) 0.07021(10) 0.0193(5) Uani 1 1 d . . . . .
H009 H 0.7084 0.5103 0.0896 0.023 Uiso 1 1 calc R U . . .
C00A C 0.3165(3) 0.7612(3) 0.57696(10) 0.0239(5) Uani 1 1 d . . . . .
C00B C 0.4310(3) 0.2524(2) 0.07049(10) 0.0217(5) Uani 1 1 d . . . . .
C00C C 0.2512(3) 0.6015(2) 0.48920(10) 0.0231(5) Uani 1 1 d . . . . .
C00D C 0.6129(3) 0.3138(2) 0.19442(10) 0.0248(5) Uani 1 1 d . . . . .
C00E C 0.1848(3) 0.7538(2) 0.43357(10) 0.0217(5) Uani 1 1 d . . . . .
C00F C -0.0048(3) 0.3486(3) 0.33056(10) 0.0234(5) Uani 1 1 d . . . . .
H00F H -0.0651 0.3711 0.3523 0.028 Uiso 1 1 calc R U . . .
C00G C 0.1928(3) 0.4030(3) 0.27962(11) 0.0249(5) Uani 1 1 d . . . . .
H00G H 0.2689 0.4624 0.2673 0.030 Uiso 1 1 calc R U . . .
C00H C 0.6479(3) 0.6502(3) 0.17025(10) 0.0238(5) Uani 1 1 d . . . . .
H00H H 0.5692 0.6257 0.1460 0.029 Uiso 1 1 calc R U . . .
C00I C 0.5358(3) 0.3643(2) 0.09827(10) 0.0192(5) Uani 1 1 d . . . . .
C00J C 0.7856(3) 0.6009(3) 0.22744(11) 0.0240(5) Uani 1 1 d . . . . .
H00J H 0.8030 0.5428 0.2414 0.029 Uiso 1 1 calc R U . . .
C00K C 0.5548(3) 0.2374(3) -0.07301(10) 0.0233(5) Uani 1 1 d . . . . .
C00L C 0.3478(3) 0.0542(3) -0.07293(11) 0.0253(5) Uani 1 1 d . . . . .
H00L H 0.2827 -0.0228 -0.0924 0.030 Uiso 1 1 calc R U . . .
C00M C 0.2793(3) 0.6863(2) 0.30496(10) 0.0239(5) Uani 1 1 d . . . . .
C00N C 0.6515(3) 0.3959(2) 0.01479(10) 0.0225(5) Uani 1 1 d . . . . .
C00O C 0.7389(3) 0.7716(3) 0.18490(11) 0.0270(6) Uani 1 1 d . . . . .
H00O H 0.7241 0.8297 0.1698 0.032 Uiso 1 1 calc R U . . .
C00P C 0.3253(3) 0.1753(3) 0.09475(10) 0.0228(5) Uani 1 1 d . . . . .
H00P H 0.3189 0.2003 0.1325 0.027 Uiso 1 1 calc R U . . .
C00Q C 0.3437(3) 0.6815(3) 0.60195(10) 0.0255(5) Uani 1 1 d . . . . .
H00Q H 0.3742 0.7062 0.6397 0.031 Uiso 1 1 calc R U . . .
C00R C 0.7544(3) 0.4644(3) -0.01369(10) 0.0230(5) Uani 1 1 d . . . . .
H00R H 0.8222 0.5407 0.0052 0.028 Uiso 1 1 calc R U . . .
C00S C 0.1669(3) 0.2814(3) 0.26459(12) 0.0286(6) Uani 1 1 d . . . . .
H00S H 0.2244 0.2579 0.2415 0.034 Uiso 1 1 calc R U . . .
C00T C 0.3289(3) 0.8742(3) 0.60394(11) 0.0264(6) Uani 1 1 d . . . . .
H00T H 0.3584 0.9011 0.6418 0.032 Uiso 1 1 calc R U . . .
C00U C 0.2994(3) 0.9499(3) 0.57716(11) 0.0257(5) Uani 1 1 d . . . . .
H00U H 0.3134 1.0280 0.5969 0.031 Uiso 1 1 calc R U . . .
C00V C 0.2265(3) 0.0616(3) 0.06615(11) 0.0252(5) Uani 1 1 d . . . . .
C00W C -0.0276(3) 0.2284(3) 0.31665(11) 0.0259(6) Uani 1 1 d . . . . .
H00W H -0.1016 0.1689 0.3299 0.031 Uiso 1 1 calc R U . . .
C00X C 0.3280(3) 0.5676(3) 0.57378(11) 0.0246(5) Uani 1 1 d . . . . .
C00Y C 0.8740(3) 0.7232(3) 0.24334(12) 0.0294(6) Uani 1 1 d . . . . .
H00Y H 0.9501 0.7489 0.2692 0.035 Uiso 1 1 calc R U . . .
C00Z C 0.0575(3) 0.1945(3) 0.28330(11) 0.0275(6) Uani 1 1 d . . . . .
H00Z H 0.0408 0.1117 0.2733 0.033 Uiso 1 1 calc R U . . .
C010 C 0.1612(3) 0.8343(3) 0.40948(11) 0.0230(5) Uani 1 1 d . . . . .
H010 H 0.1310 0.8104 0.3717 0.028 Uiso 1 1 calc R U . . .
C011 C 0.4533(3) 0.1253(3) -0.10022(11) 0.0258(6) Uani 1 1 d . . . . .
H011 H 0.4561 0.0969 -0.1380 0.031 Uiso 1 1 calc R U . . .
C012 C 0.2502(3) 0.9135(3) 0.52243(11) 0.0267(6) Uani 1 1 d . . . . .
C013 C 0.1799(3) 0.9514(3) 0.43833(12) 0.0264(6) Uani 1 1 d . . . . .
C014 C 0.4078(3) 0.6976(3) 0.32003(11) 0.0288(6) Uani 1 1 d . . . . .
H014 H 0.4180 0.6535 0.3451 0.035 Uiso 1 1 calc R U . . .
C015 C 0.3348(3) 0.0927(3) -0.01799(11) 0.0267(6) Uani 1 1 d . . . . .
C016 C 0.2230(3) 0.9881(3) 0.49355(12) 0.0276(6) Uani 1 1 d . . . . .
H016 H 0.2346 1.0661 0.5125 0.033 Uiso 1 1 calc R U . . .
C017 C 0.2802(3) 0.5297(3) 0.51740(10) 0.0230(5) Uani 1 1 d . . . . .
H017 H 0.2678 0.4515 0.4984 0.028 Uiso 1 1 calc R U . . .
C018 C 0.2652(4) 0.7534(3) 0.26900(11) 0.0315(6) Uani 1 1 d . . . . .
H018 H 0.1775 0.7457 0.2584 0.038 Uiso 1 1 calc R U . . .
C019 C 0.8516(3) 0.8081(3) 0.22162(12) 0.0292(6) Uani 1 1 d . . . . .
H019 H 0.9137 0.8914 0.2319 0.035 Uiso 1 1 calc R U . . .
C01A C 0.7339(3) 0.3113(3) 0.17752(12) 0.0302(6) Uani 1 1 d . . . . .
H01J H 0.7854 0.3639 0.1550 0.036 Uiso 1 1 calc R U . . .
C01B C 0.2337(3) 0.0230(3) 0.01074(11) 0.0262(6) Uani 1 1 d . . . . .
H01K H 0.1668 -0.0540 -0.0081 0.031 Uiso 1 1 calc R U . . .
C01C C 0.1538(3) 1.0329(3) 0.40603(12) 0.0304(6) Uani 1 1 d . . . . .
C01D C 0.5371(4) 0.2349(3) 0.22665(11) 0.0350(7) Uani 1 1 d . . . . .
H01O H 0.4547 0.2355 0.2387 0.042 Uiso 1 1 calc R U . . .
C01E C 0.6608(3) 0.3128(3) -0.09786(10) 0.0254(5) Uani 1 1 d . . . . .
H01P H 0.6655 0.2876 -0.1358 0.031 Uiso 1 1 calc R U . . .
C01F C 0.7618(3) 0.4251(3) -0.06942(10) 0.0246(5) Uani 1 1 d . . . . .
C01G C 0.3626(3) 0.4836(3) 0.60118(11) 0.0288(6) Uani 1 1 d . . . . .
C01H C 0.8766(3) 0.4996(3) -0.10035(11) 0.0304(6) Uani 1 1 d . . . . .
C01I C 0.1173(3) -0.0166(3) 0.09858(12) 0.0288(6) Uani 1 1 d . . . . .
C01J C 0.0048(4) 0.9707(3) 0.38227(14) 0.0360(7) Uani 1 1 d . . . . .
H01A H -0.0143 0.8916 0.3589 0.054 Uiso 1 1 calc R U . . .
H01B H -0.0123 1.0212 0.3607 0.054 Uiso 1 1 calc R U . . .
H01C H -0.0545 0.9595 0.4120 0.054 Uiso 1 1 calc R U . . .
C01K C 0.0358(3) 0.0528(3) 0.12308(13) 0.0358(7) Uani 1 1 d . . . . .
H01Q H 0.0969 0.1284 0.1481 0.054 Uiso 1 1 calc R U . . .
H01R H -0.0358 0.0028 0.1431 0.054 Uiso 1 1 calc R U . . .
H01S H -0.0058 0.0714 0.0937 0.054 Uiso 1 1 calc R U . . .
C01L C 0.5210(4) 0.7732(3) 0.29852(14) 0.0376(7) Uani 1 1 d . . . . .
H01L H 0.6087 0.7793 0.3077 0.045 Uiso 1 1 calc R U . . .
C01M C 0.3792(4) 0.8312(3) 0.24876(13) 0.0391(8) Uani 1 1 d . . . . .
H01M H 0.3699 0.8781 0.2249 0.047 Uiso 1 1 calc R U . . .
C01N C 0.5039(4) 0.8406(3) 0.26295(14) 0.0421(9) Uani 1 1 d . . . . .
H01N H 0.5813 0.8938 0.2486 0.050 Uiso 1 1 calc R U . . .
C01O C 0.0178(4) -0.1374(3) 0.06267(14) 0.0417(8) Uani 1 1 d . . . . .
H01T H -0.0257 -0.1222 0.0327 0.062 Uiso 1 1 calc R U . . .
H01U H -0.0520 -0.1829 0.0846 0.062 Uiso 1 1 calc R U . . .
H01V H 0.0674 -0.1846 0.0477 0.062 Uiso 1 1 calc R U . . .
C01P C 0.1872(4) -0.0424(3) 0.14444(14) 0.0398(8) Uani 1 1 d . . . . .
H01W H 0.2438 -0.0819 0.1287 0.060 Uiso 1 1 calc R U . . .
H01X H 0.1179 -0.0957 0.1641 0.060 Uiso 1 1 calc R U . . .
H01Y H 0.2446 0.0340 0.1698 0.060 Uiso 1 1 calc R U . . .
C01Q C 0.2467(4) 1.0519(3) 0.35925(15) 0.0414(8) Uani 1 1 d . . . . .
H01D H 0.3422 1.0901 0.3744 0.062 Uiso 1 1 calc R U . . .
H01E H 0.2306 1.1044 0.3386 0.062 Uiso 1 1 calc R U . . .
H01F H 0.2264 0.9734 0.3350 0.062 Uiso 1 1 calc R U . . .
C01R C 0.7805(4) 0.2327(3) 0.19328(15) 0.0407(8) Uani 1 1 d . . . . .
H01Z H 0.8644 0.2335 0.1824 0.049 Uiso 1 1 calc R U . . .
C01S C 0.5832(4) 0.1543(3) 0.24121(14) 0.0488(11) Uani 1 1 d . . . . .
H01 H 0.5305 0.0994 0.2627 0.059 Uiso 1 1 calc R U . . .
C01T C 0.7037(4) 0.1536(3) 0.22485(16) 0.0488(10) Uani 1 1 d . . . . .
H1 H 0.7340 0.0990 0.2352 0.059 Uiso 1 1 calc R U . . .
C01U C 0.9808(4) 0.6144(4) -0.06421(14) 0.0456(9) Uani 1 1 d . . . . .
H2 H 0.9378 0.6676 -0.0497 0.068 Uiso 1 1 calc R U . . .
H H 1.0550 0.6559 -0.0855 0.068 Uiso 1 1 calc R U . . .
HA H 1.0176 0.5945 -0.0339 0.068 Uiso 1 1 calc R U . . .
C01V C 0.1810(5) 1.1564(3) 0.44132(16) 0.0519(10) Uani 1 1 d . . . . .
H01G H 0.1202 1.1457 0.4706 0.078 Uiso 1 1 calc R U . . .
H01H H 0.1644 1.2056 0.4188 0.078 Uiso 1 1 calc R U . . .
H01I H 0.2760 1.1974 0.4573 0.078 Uiso 1 1 calc R U . . .
C01X C 0.5640(5) 0.2637(4) -0.01125(15) 0.0192(7) Uani 0.66 1 d . . P A 1
C01Y C 0.3022(5) 0.7358(4) 0.51535(16) 0.0214(8) Uani 0.66 1 d . . P B -1
C01Z C 0.4222(4) 0.2282(4) 0.00766(15) 0.0195(7) Uani 0.66 1 d . . P A 2
C020 C 0.9532(4) 0.4188(4) -0.12285(17) 0.0477(9) Uani 1 1 d . . . . .
H02A H 0.9951 0.4044 -0.0921 0.072 Uiso 1 1 calc R U . . .
H02B H 1.0240 0.4610 -0.1452 0.072 Uiso 1 1 calc R U . . .
H02C H 0.8878 0.3411 -0.1451 0.072 Uiso 1 1 calc R U . . .
C022 C 0.8192(4) 0.5249(4) -0.14810(16) 0.0540(11) Uani 1 1 d . . . . .
H02D H 0.7516 0.4485 -0.1706 0.081 Uiso 1 1 calc R U . . .
H02E H 0.8928 0.5644 -0.1700 0.081 Uiso 1 1 calc R U . . .
H02F H 0.7756 0.5783 -0.1350 0.081 Uiso 1 1 calc R U . . .
C023 C 0.3553(5) 0.3060(4) -0.01006(18) 0.0228(8) Uani 0.66 1 d . . P A 2
C025 C 0.1997(5) 0.7780(4) 0.49673(16) 0.0211(8) Uani 0.66 1 d . . P B -2
C026 C 0.0554(5) 0.7053(5) 0.5149(2) 0.0268(9) Uani 0.66 1 d . . P B -2
C027 C 0.6341(5) 0.1876(4) 0.00742(18) 0.0248(8) Uani 0.66 1 d . . P A 1
C028 C 0.4452(4) 0.8064(4) 0.49644(19) 0.0270(9) Uani 0.66 1 d . . P B -1
C1 C 0.4085(5) 0.5333(4) 0.66179(14) 0.0474(9) Uani 1 1 d . . . . .
H1A H 0.4932 0.6080 0.6669 0.071 Uiso 1 1 calc R U . . .
H1B H 0.4241 0.4732 0.6771 0.071 Uiso 1 1 calc R U . . .
H1C H 0.3378 0.5507 0.6804 0.071 Uiso 1 1 calc R U . . .
C2 C 0.2309(4) 0.3595(3) 0.59672(16) 0.0453(8) Uani 1 1 d . . . . .
H2A H 0.1592 0.3752 0.6154 0.068 Uiso 1 1 calc R U . . .
H2B H 0.2533 0.3052 0.6139 0.068 Uiso 1 1 calc R U . . .
H2C H 0.1989 0.3215 0.5582 0.068 Uiso 1 1 calc R U . . .
C3 C 0.4697(5) 0.4548(4) 0.57113(15) 0.0505(10) Uani 1 1 d . . . . .
H3A H 0.4366 0.4198 0.5325 0.076 Uiso 1 1 calc R U . . .
H3B H 0.4878 0.3967 0.5870 0.076 Uiso 1 1 calc R U . . .
H3C H 0.5539 0.5295 0.5745 0.076 Uiso 1 1 calc R U . . .
C5 C 0.4654(9) 0.1951(8) 0.0169(3) 0.0192(14) Uani 0.33 1 d . . P A 1
C9 C 0.5179(9) 0.2915(8) -0.0174(3) 0.0191(15) Uani 0.33 1 d . . P A 2
C6 C 0.2245(9) 0.7088(7) 0.5204(3) 0.0160(13) Uani 0.33 1 d . . P B -2
C8 C 0.2747(9) 0.8075(7) 0.4869(3) 0.0146(13) Uani 0.33 1 d . . P B -1
C7 C 0.4103(10) 0.3386(8) -0.0277(4) 0.0214(15) Uani 0.33 1 d . . P A 2
C4 C 0.5724(10) 0.1500(8) 0.0286(4) 0.0256(16) Uani 0.33 1 d . . P A 1
C10 C 0.0722(8) 0.6684(8) 0.5307(3) 0.0200(15) Uani 0.33 1 d . . P B -2
C11 C 0.4252(7) 0.8454(8) 0.4754(3) 0.0193(14) Uani 0.33 1 d . . P B -1

loop_
_atom_site_aniso_label
_atom_site_aniso_U_11
_atom_site_aniso_U_22
_atom_site_aniso_U_33
_atom_site_aniso_U_23
_atom_site_aniso_U_13
_atom_site_aniso_U_12
P001 0.0241(3) 0.0260(3) 0.0126(3) 0.0041(2) -0.0009(2) 0.0128(3)
P002 0.0198(3) 0.0264(3) 0.0117(3) 0.0042(2) 0.0045(2) 0.0075(3)
O003 0.0237(10) 0.0352(11) 0.0248(10) 0.0027(8) 0.0111(8) 0.0078(8)
O004 0.0318(11) 0.0359(11) 0.0253(10) 0.0049(8) -0.0067(8) 0.0189(9)
C005 0.0199(11) 0.0262(12) 0.0133(10) 0.0045(9) 0.0026(8) 0.0118(10)
C006 0.0209(12) 0.0249(12) 0.0114(10) 0.0033(9) 0.0035(9) 0.0088(10)
C007 0.0236(12) 0.0280(13) 0.0119(10) 0.0049(9) 0.0004(9) 0.0127(10)
C008 0.0228(12) 0.0256(12) 0.0140(11) 0.0039(9) 0.0016(9) 0.0130(10)
C009 0.0165(11) 0.0258(12) 0.0127(10) 0.0034(9) 0.0012(8) 0.0067(9)
C00A 0.0287(13) 0.0310(14) 0.0133(11) 0.0030(10) 0.0013(9) 0.0151(11)
C00B 0.0188(12) 0.0289(13) 0.0155(11) 0.0045(10) 0.0026(9) 0.0086(10)
C00C 0.0297(13) 0.0269(13) 0.0146(11) 0.0022(10) 0.0010(10) 0.0151(11)
C00D 0.0325(14) 0.0244(13) 0.0114(11) 0.0035(9) -0.0035(10) 0.0068(11)
C00E 0.0248(12) 0.0279(13) 0.0150(11) 0.0025(9) 0.0000(9) 0.0149(11)
C00F 0.0217(12) 0.0322(14) 0.0155(11) 0.0050(10) 0.0031(9) 0.0111(11)
C00G 0.0258(13) 0.0289(14) 0.0192(12) 0.0063(10) 0.0056(10) 0.0106(11)
C00H 0.0256(13) 0.0325(14) 0.0159(11) 0.0052(10) 0.0008(9) 0.0149(11)
C00I 0.0186(11) 0.0255(12) 0.0122(10) 0.0040(9) 0.0015(8) 0.0085(10)
C00J 0.0235(13) 0.0293(14) 0.0186(12) 0.0060(10) -0.0010(9) 0.0106(11)
C00K 0.0230(12) 0.0324(14) 0.0126(11) 0.0025(10) 0.0006(9) 0.0114(11)
C00L 0.0212(12) 0.0306(14) 0.0175(12) -0.0008(10) -0.0023(9) 0.0074(11)
C00M 0.0355(15) 0.0250(13) 0.0101(10) 0.0035(9) 0.0035(9) 0.0123(11)
C00N 0.0224(12) 0.0278(13) 0.0124(11) 0.0029(9) 0.0027(9) 0.0068(10)
C00O 0.0351(15) 0.0305(14) 0.0193(12) 0.0074(10) 0.0040(11) 0.0171(12)
C00P 0.0201(12) 0.0305(14) 0.0160(11) 0.0055(10) 0.0013(9) 0.0092(10)
C00Q 0.0291(14) 0.0365(15) 0.0126(11) 0.0027(10) 0.0009(9) 0.0170(12)
C00R 0.0218(12) 0.0279(13) 0.0151(11) 0.0037(10) 0.0029(9) 0.0072(10)
C00S 0.0311(14) 0.0303(14) 0.0245(13) 0.0042(11) 0.0107(11) 0.0142(12)
C00T 0.0299(14) 0.0343(15) 0.0154(11) -0.0005(10) -0.0005(10) 0.0169(12)
C00U 0.0282(13) 0.0287(14) 0.0202(12) -0.0012(10) 0.0011(10) 0.0153(11)
C00V 0.0188(12) 0.0303(14) 0.0221(12) 0.0072(10) 0.0016(10) 0.0058(11)
C00W 0.0257(13) 0.0292(14) 0.0187(12) 0.0057(10) 0.0033(10) 0.0077(11)
C00X 0.0296(14) 0.0318(14) 0.0156(11) 0.0047(10) 0.0006(10) 0.0166(11)
C00Y 0.0247(13) 0.0320(15) 0.0263(14) 0.0047(11) -0.0058(11) 0.0082(11)
C00Z 0.0326(15) 0.0267(14) 0.0217(13) 0.0048(10) 0.0042(11) 0.0117(12)
C010 0.0270(13) 0.0301(14) 0.0168(11) 0.0061(10) 0.0037(9) 0.0164(11)
C011 0.0240(13) 0.0341(15) 0.0144(11) -0.0009(10) 0.0002(9) 0.0106(11)
C012 0.0329(15) 0.0301(14) 0.0210(13) 0.0005(10) -0.0018(11) 0.0194(12)
C013 0.0312(14) 0.0291(14) 0.0246(13) 0.0076(11) 0.0029(11) 0.0177(12)
C014 0.0328(15) 0.0307(14) 0.0191(12) 0.0062(11) 0.0053(11) 0.0098(12)
C015 0.0206(13) 0.0292(14) 0.0206(12) 0.0006(10) 0.0000(10) 0.0038(11)
C016 0.0338(15) 0.0282(14) 0.0230(13) 0.0026(11) 0.0003(11) 0.0169(12)
C017 0.0284(13) 0.0281(13) 0.0146(11) 0.0027(10) 0.0008(9) 0.0151(11)
C018 0.0522(19) 0.0299(15) 0.0166(12) 0.0063(11) 0.0076(12) 0.0211(14)
C019 0.0301(14) 0.0257(14) 0.0270(14) 0.0045(11) 0.0006(11) 0.0082(11)
C01A 0.0367(16) 0.0333(15) 0.0226(13) 0.0081(11) -0.0007(11) 0.0162(13)
C01B 0.0207(12) 0.0286(14) 0.0219(13) 0.0026(10) -0.0007(10) 0.0051(11)
C01C 0.0422(17) 0.0306(15) 0.0267(14) 0.0090(11) 0.0053(12) 0.0223(13)
C01D 0.0415(17) 0.0321(15) 0.0160(12) 0.0073(11) -0.0065(11) 0.0005(13)
C01E 0.0246(13) 0.0373(15) 0.0127(11) 0.0034(10) 0.0023(9) 0.0127(11)
C01F 0.0241(13) 0.0330(14) 0.0145(11) 0.0060(10) 0.0048(9) 0.0099(11)
C01G 0.0403(16) 0.0435(17) 0.0137(11) 0.0085(11) 0.0041(11) 0.0276(14)
C01H 0.0255(14) 0.0444(17) 0.0152(12) 0.0101(11) 0.0061(10) 0.0078(12)
C01I 0.0215(13) 0.0337(15) 0.0232(13) 0.0086(11) 0.0023(10) 0.0035(11)
C01J 0.0420(18) 0.0476(19) 0.0329(16) 0.0165(14) 0.0053(13) 0.0296(15)
C01K 0.0223(14) 0.0483(19) 0.0298(15) 0.0117(13) 0.0065(11) 0.0073(13)
C01L 0.0352(16) 0.0350(16) 0.0350(16) 0.0054(13) 0.0142(13) 0.0090(13)
C01M 0.067(2) 0.0306(16) 0.0251(14) 0.0111(12) 0.0190(15) 0.0236(16)
C01N 0.059(2) 0.0272(15) 0.0318(16) 0.0082(12) 0.0255(15) 0.0104(15)
C01O 0.0338(17) 0.0375(17) 0.0340(17) 0.0069(14) 0.0067(13) -0.0026(14)
C01P 0.0340(16) 0.0448(19) 0.0367(17) 0.0222(15) 0.0035(13) 0.0077(14)
C01Q 0.050(2) 0.047(2) 0.0430(19) 0.0257(16) 0.0168(16) 0.0280(17)
C01R 0.0428(19) 0.0351(17) 0.0427(18) 0.0055(14) -0.0138(15) 0.0168(15)
C01S 0.066(3) 0.0289(16) 0.0308(17) 0.0139(13) -0.0213(16) -0.0026(16)
C01T 0.059(2) 0.0283(16) 0.049(2) 0.0073(15) -0.0296(18) 0.0095(16)
C01U 0.0384(18) 0.052(2) 0.0286(16) 0.0113(15) 0.0086(13) 0.0015(16)
C01V 0.087(3) 0.0390(19) 0.043(2) 0.0071(16) -0.005(2) 0.041(2)
C01X 0.0178(19) 0.027(2) 0.0104(16) 0.0030(14) 0.0019(14) 0.0079(17)
C01Y 0.024(2) 0.030(2) 0.0133(17) 0.0036(15) 0.0002(16) 0.0151(19)
C01Z 0.0149(18) 0.028(2) 0.0127(17) 0.0040(15) 0.0017(13) 0.0070(17)
C020 0.0381(19) 0.054(2) 0.046(2) 0.0073(17) 0.0122(15) 0.0160(17)
C022 0.053(2) 0.064(3) 0.0340(18) 0.0244(18) 0.0000(16) 0.0085(19)
C023 0.020(2) 0.032(2) 0.0193(19) 0.0095(17) 0.0007(16) 0.0122(18)
C025 0.027(2) 0.028(2) 0.0123(17) 0.0038(15) 0.0021(16) 0.0163(18)
C026 0.023(2) 0.038(3) 0.023(2) 0.011(2) 0.0088(17) 0.015(2)
C027 0.023(2) 0.036(2) 0.0195(19) 0.0083(17) 0.0008(17) 0.0160(18)
C028 0.022(2) 0.037(2) 0.022(2) 0.0044(18) 0.0044(16) 0.0139(18)
C1 0.070(3) 0.053(2) 0.0274(16) 0.0105(15) 0.0030(16) 0.034(2)
C2 0.055(2) 0.045(2) 0.0394(19) 0.0145(15) 0.0065(16) 0.0226(17)
C3 0.064(3) 0.083(3) 0.0302(17) 0.0218(18) 0.0153(16) 0.052(2)
C5 0.016(4) 0.024(4) 0.014(3) 0.000(3) -0.002(3) 0.008(3)
C9 0.014(4) 0.030(4) 0.016(4) 0.005(3) -0.001(3) 0.012(3)
C6 0.015(4) 0.023(4) 0.009(3) 0.001(3) -0.002(3) 0.008(3)
C8 0.013(4) 0.022(4) 0.008(3) 0.002(3) 0.002(3) 0.008(3)
C7 0.022(4) 0.029(4) 0.022(4) 0.013(3) 0.005(3) 0.015(3)
C4 0.032(5) 0.033(4) 0.019(4) 0.007(3) 0.000(4) 0.020(4)
C10 0.019(4) 0.027(4) 0.016(4) 0.010(3) 0.004(3) 0.009(3)
C11 0.012(3) 0.027(4) 0.019(4) 0.010(3) 0.001(3) 0.007(3)

loop_
_atom_type_symbol
_atom_type_description
_atom_type_scat_dispersion_real
_atom_type_scat_dispersion_imag
_atom_type_scat_source
C C 0.0033 0.0016 'International Tables Vol C Tables 4.2.6.8 and 6.1.1.4'
H H 0.0000 0.0000 'International Tables Vol C Tables 4.2.6.8 and 6.1.1.4'
O O 0.0106 0.0060 'International Tables Vol C Tables 4.2.6.8 and 6.1.1.4'
P P 0.1023 0.0942 'International Tables Vol C Tables 4.2.6.8 and 6.1.1.4'

loop_
_geom_angle_atom_site_label_1
_geom_angle_atom_site_label_2
_geom_angle_atom_site_label_3
_geom_angle
_geom_angle_site_symmetry_1
_geom_angle_site_symmetry_3
_geom_angle_publ_flag
O004 P001 C005 114.75(12) . . ?
O004 P001 C007 112.51(12) . . ?
O004 P001 C00M 111.58(13) . . ?
C007 P001 C005 106.26(12) . . ?
C007 P001 C00M 107.36(12) . . ?
C00M P001 C005 103.72(12) . . ?
O003 P002 C006 112.26(12) . . ?
O003 P002 C00D 111.35(13) . . ?
O003 P002 C00I 115.74(12) . . ?
C006 P002 C00D 108.18(13) . . ?
C006 P002 C00I 106.13(11) . . ?
C00D P002 C00I 102.48(12) . . ?
C008 C005 P001 120.62(19) . . ?
C008 C005 C00E 120.5(2) . . ?
C00E C005 P001 118.75(19) . . ?
C00H C006 P002 117.9(2) . . ?
C00H C006 C00J 119.3(2) . . ?
C00J C006 P002 122.7(2) . . ?
C00F C007 P001 116.7(2) . . ?
C00G C007 P001 124.0(2) . . ?
C00G C007 C00F 119.3(3) . . ?
C005 C008 H008 118.6 . . ?
C005 C008 C00C 122.7(2) . . ?
C00C C008 H008 118.6 . . ?
C00I C009 H009 118.7 . . ?
C00N C009 H009 118.7 . . ?
C00N C009 C00I 122.6(2) . . ?
C00Q C00A C01Y 118.0(3) . . ?
C00Q C00A C6 118.9(4) . . ?
C00T C00A C00Q 124.4(2) . . ?
C00T C00A C01Y 116.3(3) . . ?
C00T C00A C6 114.0(4) . . ?
C00I C00B C01Z 115.8(2) . . ?
C00I C00B C5 115.2(4) . . ?
C00P C00B C00I 124.9(2) . . ?
C00P C00B C01Z 118.3(3) . . ?
C00P C00B C5 116.3(4) . . ?
C008 C00C C01Y 117.0(3) . . ?
C008 C00C C6 113.7(3) . . ?
C017 C00C C008 123.3(2) . . ?
C017 C00C C01Y 118.3(3) . . ?
C017 C00C C6 120.3(3) . . ?
C01A C00D P002 122.4(2) . . ?
C01D C00D P002 118.5(3) . . ?
C01D C00D C01A 118.9(3) . . ?
C005 C00E C025 115.7(2) . . ?
C005 C00E C8 115.3(3) . . ?
C010 C00E C005 125.0(2) . . ?
C010 C00E C025 118.3(3) . . ?
C010 C00E C8 116.2(4) . . ?
C007 C00F H00F 119.9 . . ?
C00W C00F C007 120.1(2) . . ?
C00W C00F H00F 119.9 . . ?
C007 C00G H00G 119.9 . . ?
C007 C00G C00S 120.2(3) . . ?
C00S C00G H00G 119.9 . . ?
C006 C00H H00H 119.7 . . ?
C00O C00H C006 120.6(3) . . ?
C00O C00H H00H 119.7 . . ?
C009 C00I P002 119.79(19) . . ?
C009 C00I C00B 120.5(2) . . ?
C00B C00I P002 119.26(18) . . ?
C006 C00J H00J 120.1 . . ?
C00Y C00J C006 119.8(3) . . ?
C00Y C00J H00J 120.1 . . ?
C011 C00K C01X 116.4(3) . . ?
C011 C00K C9 114.3(4) . . ?
C01E C00K C011 124.1(2) . . ?
C01E C00K C01X 118.2(3) . . ?
C01E C00K C9 119.0(4) . . ?
C011 C00L H00L 118.9 . . ?
C015 C00L H00L 118.9 . . ?
C015 C00L C011 122.2(3) . . ?
C014 C00M P001 122.5(2) . . ?
C014 C00M C018 119.7(3) . . ?
C018 C00M P001 117.7(2) . . ?
C009 C00N C01X 116.9(2) . . ?
C009 C00N C9 114.7(4) . . ?
C00R C00N C009 123.3(2) . . ?
C00R C00N C01X 118.5(2) . . ?
C00R C00N C9 119.5(3) . . ?
C00H C00O H00O 120.1 . . ?
C00H C00O C019 119.8(3) . . ?
C019 C00O H00O 120.1 . . ?
C00B C00P H00P 118.4 . . ?
C00B C00P C00V 123.2(2) . . ?
C00V C00P H00P 118.4 . . ?
C00A C00Q H00Q 118.6 . . ?
C00X C00Q C00A 122.9(2) . . ?
C00X C00Q H00Q 118.6 . . ?
C00N C00R H00R 118.8 . . ?
C00N C00R C01F 122.4(2) . . ?
C01F C00R H00R 118.8 . . ?
C00G C00S H00S 119.9 . . ?
C00Z C00S C00G 120.2(3) . . ?
C00Z C00S H00S 119.9 . . ?
C00A C00T H00T 118.9 . . ?
C00A C00T C00U 122.1(2) . . ?
C00U C00T H00T 118.9 . . ?
C00T C00U H00U 119.2 . . ?
C012 C00U C00T 121.6(3) . . ?
C012 C00U H00U 119.2 . . ?
C00P C00V C01I 117.7(2) . . ?
C01B C00V C00P 119.5(2) . . ?
C01B C00V C01I 122.8(2) . . ?
C00F C00W H00W 119.9 . . ?
C00F C00W C00Z 120.1(3) . . ?
C00Z C00W H00W 119.9 . . ?
C00Q C00X C017 118.7(2) . . ?
C00Q C00X C01G 122.2(2) . . ?
C017 C00X C01G 119.1(2) . . ?
C00J C00Y H00Y 119.9 . . ?
C019 C00Y C00J 120.3(3) . . ?
C019 C00Y H00Y 119.9 . . ?
C00S C00Z C00W 120.1(3) . . ?
C00S C00Z H00Z 120.0 . . ?
C00W C00Z H00Z 120.0 . . ?
C00E C010 H010 118.3 . . ?
C00E C010 C013 123.4(2) . . ?
C013 C010 H010 118.3 . . ?
C00K C011 H011 119.4 . . ?
C00L C011 C00K 121.3(2) . . ?
C00L C011 H011 119.4 . . ?
C00U C012 C016 123.4(3) . . ?
C00U C012 C025 116.2(3) . . ?
C00U C012 C8 117.2(3) . . ?
C016 C012 C025 119.5(3) . . ?
C016 C012 C8 115.9(3) . . ?
C010 C013 C01C 117.8(2) . . ?
C016 C013 C010 119.5(3) . . ?
C016 C013 C01C 122.6(3) . . ?
C00M C014 H014 120.0 . . ?
C01L C014 C00M 120.0(3) . . ?
C01L C014 H014 120.0 . . ?
C00L C015 C01Z 116.2(3) . . ?
C00L C015 C5 116.6(4) . . ?
C01B C015 C00L 123.7(3) . . ?
C01B C015 C01Z 119.2(3) . . ?
C01B C015 C5 116.2(4) . . ?
C012 C016 H016 119.0 . . ?
C013 C016 C012 122.0(3) . . ?
C013 C016 H016 119.0 . . ?
C00C C017 C00X 122.8(3) . . ?
C00C C017 H017 118.6 . . ?
C00X C017 H017 118.6 . . ?
C00M C018 H018 120.1 . . ?
C01M C018 C00M 119.9(3) . . ?
C01M C018 H018 120.1 . . ?
C00O C019 C00Y 120.2(3) . . ?
C00O C019 H019 119.9 . . ?
C00Y C019 H019 119.9 . . ?
C00D C01A H01J 119.5 . . ?
C00D C01A C01R 121.0(3) . . ?
C01R C01A H01J 119.5 . . ?
C00V C01B H01K 118.8 . . ?
C015 C01B C00V 122.5(3) . . ?
C015 C01B H01K 118.8 . . ?
C013 C01C C01Q 109.3(2) . . ?
C01J C01C C013 108.8(3) . . ?
C01J C01C C01Q 109.4(3) . . ?
C01V C01C C013 112.5(3) . . ?
C01V C01C C01J 108.2(3) . . ?
C01V C01C C01Q 108.6(3) . . ?
C00D C01D H01O 120.2 . . ?
C00D C01D C01S 119.6(4) . . ?
C01S C01D H01O 120.2 . . ?
C00K C01E H01P 118.6 . . ?
C00K C01E C01F 122.9(2) . . ?
C01F C01E H01P 118.6 . . ?
C00R C01F C01E 119.1(2) . . ?
C00R C01F C01H 122.2(2) . . ?
C01E C01F C01H 118.7(2) . . ?
C00X C01G C2 109.4(3) . . ?
C1 C01G C00X 113.8(3) . . ?
C1 C01G C2 105.9(3) . . ?
C3 C01G C00X 109.2(2) . . ?
C3 C01G C1 110.8(3) . . ?
C3 C01G C2 107.5(3) . . ?
C01F C01H C020 106.7(3) . . ?
C01U C01H C01F 112.8(2) . . ?
C01U C01H C020 106.8(3) . . ?
C022 C01H C01F 110.3(3) . . ?
C022 C01H C01U 111.7(3) . . ?
C022 C01H C020 108.2(3) . . ?
C00V C01I C01P 109.1(2) . . ?
C01K C01I C00V 108.8(3) . . ?
C01K C01I C01P 109.9(3) . . ?
C01O C01I C00V 112.1(2) . . ?
C01O C01I C01K 108.2(3) . . ?
C01O C01I C01P 108.7(3) . . ?
C01C C01J H01A 109.5 . . ?
C01C C01J H01B 109.5 . . ?
C01C C01J H01C 109.5 . . ?
H01A C01J H01B 109.5 . . ?
H01A C01J H01C 109.5 . . ?
H01B C01J H01C 109.5 . . ?
C01I C01K H01Q 109.5 . . ?
C01I C01K H01R 109.5 . . ?
C01I C01K H01S 109.5 . . ?
H01Q C01K H01R 109.5 . . ?
H01Q C01K H01S 109.5 . . ?
H01R C01K H01S 109.5 . . ?
C014 C01L H01L 120.5 . . ?
C014 C01L C01N 118.9(3) . . ?
C01N C01L H01L 120.5 . . ?
C018 C01M H01M 119.9 . . ?
C01N C01M C018 120.1(3) . . ?
C01N C01M H01M 119.9 . . ?
C01L C01N H01N 119.4 . . ?
C01M C01N C01L 121.2(3) . . ?
C01M C01N H01N 119.4 . . ?
C01I C01O H01T 109.5 . . ?
C01I C01O H01U 109.5 . . ?
C01I C01O H01V 109.5 . . ?
H01T C01O H01U 109.5 . . ?
H01T C01O H01V 109.5 . . ?
H01U C01O H01V 109.5 . . ?
C01I C01P H01W 109.5 . . ?
C01I C01P H01X 109.5 . . ?
C01I C01P H01Y 109.5 . . ?
H01W C01P H01X 109.5 . . ?
H01W C01P H01Y 109.5 . . ?
H01X C01P H01Y 109.5 . . ?
C01C C01Q H01D 109.5 . . ?
C01C C01Q H01E 109.5 . . ?
C01C C01Q H01F 109.5 . . ?
H01D C01Q H01E 109.5 . . ?
H01D C01Q H01F 109.5 . . ?
H01E C01Q H01F 109.5 . . ?
C01A C01R H01Z 120.2 . . ?
C01T C01R C01A 119.6(4) . . ?
C01T C01R H01Z 120.2 . . ?
C01D C01S H01 119.5 . . ?
C01T C01S C01D 121.0(3) . . ?
C01T C01S H01 119.5 . . ?
C01R C01T H1 120.1 . . ?
C01S C01T C01R 119.9(3) . . ?
C01S C01T H1 120.1 . . ?
C01H C01U H2 109.5 . . ?
C01H C01U H 109.5 . . ?
C01H C01U HA 109.5 . . ?
H2 C01U H 109.5 . . ?
H2 C01U HA 109.5 . . ?
H C01U HA 109.5 . . ?
C01C C01V H01G 109.5 . . ?
C01C C01V H01H 109.5 . . ?
C01C C01V H01I 109.5 . . ?
H01G C01V H01H 109.5 . . ?
H01G C01V H01I 109.5 . . ?
H01H C01V H01I 109.5 . . ?
C00K C01X C00N 113.1(3) . . ?
C00K C01X C027 106.7(3) . . ?
C00K C01X C4 121.3(4) . . ?
C00N C01X C027 107.4(3) . . ?
C00N C01X C4 115.1(4) . . ?
C027 C01X C4 27.1(3) . . ?
C5 C01X C00K 122.6(4) . . ?
C5 C01X C00N 119.0(4) . . ?
C5 C01X C027 79.7(5) . . ?
C5 C01X C4 52.8(5) . . ?
C00A C01Y C00C 112.8(3) . . ?
C00A C01Y C028 107.9(4) . . ?
C00A C01Y C11 122.1(4) . . ?
C00C C01Y C028 108.7(3) . . ?
C00C C01Y C11 115.6(4) . . ?
C028 C01Y C11 26.5(3) . . ?
C8 C01Y C00A 122.6(4) . . ?
C8 C01Y C00C 118.2(4) . . ?
C8 C01Y C028 79.4(5) . . ?
C8 C01Y C11 53.0(5) . . ?
C00B C01Z C015 111.2(3) . . ?
C00B C01Z C023 107.0(3) . . ?
C00B C01Z C7 120.2(4) . . ?
C015 C01Z C023 109.9(3) . . ?
C015 C01Z C7 117.3(4) . . ?
C023 C01Z C7 24.5(3) . . ?
C9 C01Z C00B 121.8(5) . . ?
C9 C01Z C015 119.6(5) . . ?
C9 C01Z C023 81.4(6) . . ?
C9 C01Z C7 57.1(6) . . ?
C01H C020 H02A 109.5 . . ?
C01H C020 H02B 109.5 . . ?
C01H C020 H02C 109.5 . . ?
H02A C020 H02B 109.5 . . ?
H02A C020 H02C 109.5 . . ?
H02B C020 H02C 109.5 . . ?
C01H C022 H02D 109.5 . . ?
C01H C022 H02E 109.5 . . ?
C01H C022 H02F 109.5 . . ?
H02D C022 H02E 109.5 . . ?
H02D C022 H02F 109.5 . . ?
H02E C022 H02F 109.5 . . ?
C01Z C023 C9 42.4(3) . . ?
C7 C023 C01Z 97.6(7) . . ?
C7 C023 C9 55.5(7) . . ?
C00E C025 C026 107.2(3) . . ?
C00E C025 C10 118.7(4) . . ?
C012 C025 C00E 111.4(3) . . ?
C012 C025 C026 109.5(3) . . ?
C012 C025 C10 117.9(4) . . ?
C026 C025 C10 23.4(3) . . ?
C6 C025 C00E 120.5(4) . . ?
C6 C025 C012 121.6(4) . . ?
C6 C025 C026 79.9(6) . . ?
C6 C025 C10 56.6(6) . . ?
C025 C026 C6 42.5(3) . . ?
C10 C026 C025 99.5(8) . . ?
C10 C026 C6 57.1(8) . . ?
C01X C027 C5 45.0(3) . . ?
C4 C027 C01X 98.6(6) . . ?
C4 C027 C5 53.8(6) . . ?
C01Y C028 C8 45.9(3) . . ?
C11 C028 C01Y 100.2(6) . . ?
C11 C028 C8 54.6(6) . . ?
C01G C1 H1A 109.5 . . ?
C01G C1 H1B 109.5 . . ?
C01G C1 H1C 109.5 . . ?
H1A C1 H1B 109.5 . . ?
H1A C1 H1C 109.5 . . ?
H1B C1 H1C 109.5 . . ?
C01G C2 H2A 109.5 . . ?
C01G C2 H2B 109.5 . . ?
C01G C2 H2C 109.5 . . ?
H2A C2 H2B 109.5 . . ?
H2A C2 H2C 109.5 . . ?
H2B C2 H2C 109.5 . . ?
C01G C3 H3A 109.5 . . ?
C01G C3 H3B 109.5 . . ?
C01G C3 H3C 109.5 . . ?
H3A C3 H3B 109.5 . . ?
H3A C3 H3C 109.5 . . ?
H3B C3 H3C 109.5 . . ?
C00B C5 C015 111.4(5) . . ?
C00B C5 C027 123.5(5) . . ?
C00B C5 C4 109.3(6) . . ?
C015 C5 C027 118.8(5) . . ?
C01X C5 C00B 120.9(6) . . ?
C01X C5 C015 116.2(6) . . ?
C01X C5 C027 55.3(4) . . ?
C01X C5 C4 82.7(6) . . ?
C4 C5 C015 112.6(7) . . ?
C4 C5 C027 27.6(4) . . ?
C00K C9 C00N 108.2(5) . . ?
C00K C9 C023 122.5(5) . . ?
C00N C9 C023 118.8(6) . . ?
C01Z C9 C00K 122.6(6) . . ?
C01Z C9 C00N 120.7(6) . . ?
C01Z C9 C023 56.2(4) . . ?
C01Z C9 C7 79.9(7) . . ?
C7 C9 C00K 109.6(6) . . ?
C7 C9 C00N 111.4(7) . . ?
C7 C9 C023 23.9(4) . . ?
C00A C6 C026 121.3(5) . . ?
C00C C6 C00A 107.3(5) . . ?
C00C C6 C026 120.8(5) . . ?
C00C C6 C10 111.9(6) . . ?
C025 C6 C00A 120.4(6) . . ?
C025 C6 C00C 122.8(5) . . ?
C025 C6 C026 57.6(5) . . ?
C025 C6 C10 81.1(7) . . ?
C10 C6 C00A 109.8(6) . . ?
C10 C6 C026 23.5(4) . . ?
C00E C8 C012 111.8(5) . . ?
C00E C8 C028 123.7(5) . . ?
C00E C8 C11 109.6(6) . . ?
C012 C8 C028 118.5(5) . . ?
C01Y C8 C00E 121.4(6) . . ?
C01Y C8 C012 115.5(5) . . ?
C01Y C8 C028 54.7(4) . . ?
C01Y C8 C11 81.8(6) . . ?
C11 C8 C012 112.9(6) . . ?
C11 C8 C028 27.3(3) . . ?
C023 C7 C01Z 57.9(6) . . ?
C023 C7 C9 100.7(9) . . ?
C9 C7 C01Z 43.0(4) . . ?
C027 C4 C01X 54.3(5) . . ?
C027 C4 C5 98.6(8) . . ?
C5 C4 C01X 44.5(4) . . ?
C026 C10 C025 57.2(7) . . ?
C026 C10 C6 99.4(9) . . ?
C6 C10 C025 42.3(4) . . ?
C028 C11 C01Y 53.3(5) . . ?
C028 C11 C8 98.1(7) . . ?
C8 C11 C01Y 45.2(4) . . ?

loop_
_geom_bond_atom_site_label_1
_geom_bond_atom_site_label_2
_geom_bond_distance
_geom_bond_site_symmetry_2
_geom_bond_publ_flag
P001 O004 1.486(2) . ?
P001 C005 1.812(3) . ?
P001 C007 1.806(3) . ?
P001 C00M 1.807(3) . ?
P002 O003 1.482(2) . ?
P002 C006 1.804(3) . ?
P002 C00D 1.811(3) . ?
P002 C00I 1.812(2) . ?
C005 C008 1.393(3) . ?
C005 C00E 1.431(4) . ?
C006 C00H 1.396(4) . ?
C006 C00J 1.400(4) . ?
C007 C00F 1.410(4) . ?
C007 C00G 1.390(4) . ?
C008 H008 0.9500 . ?
C008 C00C 1.410(3) . ?
C009 H009 0.9500 . ?
C009 C00I 1.404(3) . ?
C009 C00N 1.400(3) . ?
C00A C00Q 1.403(4) . ?
C00A C00T 1.389(4) . ?
C00A C01Y 1.511(4) . ?
C00A C6 1.589(8) . ?
C00B C00I 1.415(4) . ?
C00B C00P 1.384(4) . ?
C00B C01Z 1.542(4) . ?
C00B C5 1.521(8) . ?
C00C C017 1.378(4) . ?
C00C C01Y 1.524(5) . ?
C00C C6 1.551(8) . ?
C00D C01A 1.395(4) . ?
C00D C01D 1.391(4) . ?
C00E C010 1.378(4) . ?
C00E C025 1.550(4) . ?
C00E C8 1.513(7) . ?
C00F H00F 0.9500 . ?
C00F C00W 1.382(4) . ?
C00G H00G 0.9500 . ?
C00G C00S 1.391(4) . ?
C00H H00H 0.9500 . ?
C00H C00O 1.385(4) . ?
C00J H00J 0.9500 . ?
C00J C00Y 1.389(4) . ?
C00K C011 1.399(4) . ?
C00K C01E 1.386(4) . ?
C00K C01X 1.515(4) . ?
C00K C9 1.558(8) . ?
C00L H00L 0.9500 . ?
C00L C011 1.397(4) . ?
C00L C015 1.396(4) . ?
C00M C014 1.390(4) . ?
C00M C018 1.397(4) . ?
C00N C00R 1.389(4) . ?
C00N C01X 1.516(5) . ?
C00N C9 1.563(8) . ?
C00O H00O 0.9500 . ?
C00O C019 1.387(4) . ?
C00P H00P 0.9500 . ?
C00P C00V 1.411(4) . ?
C00Q H00Q 0.9500 . ?
C00Q C00X 1.395(4) . ?
C00R H00R 0.9500 . ?
C00R C01F 1.403(3) . ?
C00S H00S 0.9500 . ?
C00S C00Z 1.387(4) . ?
C00T H00T 0.9500 . ?
C00T C00U 1.398(4) . ?
C00U H00U 0.9500 . ?
C00U C012 1.389(4) . ?
C00V C01B 1.393(4) . ?
C00V C01I 1.537(4) . ?
C00W H00W 0.9500 . ?
C00W C00Z 1.390(4) . ?
C00X C017 1.423(3) . ?
C00X C01G 1.529(4) . ?
C00Y H00Y 0.9500 . ?
C00Y C019 1.388(4) . ?
C00Z H00Z 0.9500 . ?
C010 H010 0.9500 . ?
C010 C013 1.426(4) . ?
C011 H011 0.9500 . ?
C012 C016 1.409(4) . ?
C012 C025 1.535(5) . ?
C012 C8 1.565(8) . ?
C013 C016 1.385(4) . ?
C013 C01C 1.531(4) . ?
C014 H014 0.9500 . ?
C014 C01L 1.385(4) . ?
C015 C01B 1.389(4) . ?
C015 C01Z 1.544(5) . ?
C015 C5 1.561(8) . ?
C016 H016 0.9500 . ?
C017 H017 0.9500 . ?
C018 H018 0.9500 . ?
C018 C01M 1.384(5) . ?
C019 H019 0.9500 . ?
C01A H01J 0.9500 . ?
C01A C01R 1.397(4) . ?
C01B H01K 0.9500 . ?
C01C C01J 1.529(5) . ?
C01C C01Q 1.538(4) . ?
C01C C01V 1.524(5) . ?
C01D H01O 0.9500 . ?
C01D C01S 1.403(5) . ?
C01E H01P 0.9500 . ?
C01E C01F 1.407(4) . ?
C01F C01H 1.527(4) . ?
C01G C1 1.522(4) . ?
C01G C2 1.586(5) . ?
C01G C3 1.519(5) . ?
C01H C01U 1.507(5) . ?
C01H C020 1.588(5) . ?
C01H C022 1.498(5) . ?
C01I C01K 1.535(5) . ?
C01I C01O 1.528(4) . ?
C01I C01P 1.537(4) . ?
C01J H01A 0.9800 . ?
C01J H01B 0.9800 . ?
C01J H01C 0.9800 . ?
C01K H01Q 0.9800 . ?
C01K H01R 0.9800 . ?
C01K H01S 0.9800 . ?
C01L H01L 0.9500 . ?
C01L C01N 1.404(5) . ?
C01M H01M 0.9500 . ?
C01M C01N 1.353(6) . ?
C01N H01N 0.9500 . ?
C01O H01T 0.9800 . ?
C01O H01U 0.9800 . ?
C01O H01V 0.9800 . ?
C01P H01W 0.9800 . ?
C01P H01X 0.9800 . ?
C01P H01Y 0.9800 . ?
C01Q H01D 0.9800 . ?
C01Q H01E 0.9800 . ?
C01Q H01F 0.9800 . ?
C01R H01Z 0.9500 . ?
C01R C01T 1.383(6) . ?
C01S H01 0.9500 . ?
C01S C01T 1.378(7) . ?
C01T H1 0.9500 . ?
C01U H2 0.9800 . ?
C01U H 0.9800 . ?
C01U HA 0.9800 . ?
C01V H01G 0.9800 . ?
C01V H01H 0.9800 . ?
C01V H01I 0.9800 . ?
C01X C027 1.580(7) . ?
C01X C5 1.358(9) . ?
C01X C4 1.923(10) . ?
C01Y C028 1.559(7) . ?
C01Y C8 1.372(8) . ?
C01Y C11 1.914(9) . ?
C01Z C023 1.562(6) . ?
C01Z C9 1.266(9) . ?
C01Z C7 1.827(10) . ?
C020 H02A 0.9800 . ?
C020 H02B 0.9800 . ?
C020 H02C 0.9800 . ?
C022 H02D 0.9800 . ?
C022 H02E 0.9800 . ?
C022 H02F 0.9800 . ?
C023 C9 1.859(11) . ?
C023 C7 0.765(9) . ?
C025 C026 1.567(7) . ?
C025 C6 1.254(9) . ?
C025 C10 1.840(10) . ?
C026 C6 1.827(10) . ?
C026 C10 0.740(9) . ?
C027 C5 1.890(10) . ?
C027 C4 0.886(10) . ?
C028 C8 1.877(9) . ?
C028 C11 0.869(9) . ?
C1 H1A 0.9800 . ?
C1 H1B 0.9800 . ?
C1 H1C 0.9800 . ?
C2 H2A 0.9800 . ?
C2 H2B 0.9800 . ?
C2 H2C 0.9800 . ?
C3 H3A 0.9800 . ?
C3 H3B 0.9800 . ?
C3 H3C 0.9800 . ?
C5 C4 1.543(13) . ?
C9 C7 1.558(12) . ?
C6 C10 1.555(12) . ?
C8 C11 1.546(11) . ?

loop_
_geom_torsion_atom_site_label_1
_geom_torsion_atom_site_label_2
_geom_torsion_atom_site_label_3
_geom_torsion_atom_site_label_4
_geom_torsion
_geom_torsion_site_symmetry_1
_geom_torsion_site_symmetry_2
_geom_torsion_site_symmetry_3
_geom_torsion_site_symmetry_4
_geom_torsion_publ_flag
P001 C005 C008 C00C 174.1(2) . . . . ?
P001 C005 C00E C010 1.7(4) . . . . ?
P001 C005 C00E C025 170.2(3) . . . . ?
P001 C005 C00E C8 -156.2(4) . . . . ?
P001 C007 C00F C00W 179.5(2) . . . . ?
P001 C007 C00G C00S -177.5(2) . . . . ?
P001 C00M C014 C01L -178.7(2) . . . . ?
P001 C00M C018 C01M 177.1(2) . . . . ?
P002 C006 C00H C00O 177.6(2) . . . . ?
P002 C006 C00J C00Y -175.2(2) . . . . ?
P002 C00D C01A C01R -176.5(2) . . . . ?
P002 C00D C01D C01S 175.2(2) . . . . ?
O003 P002 C006 C00H -66.2(2) . . . . ?
O003 P002 C006 C00J 109.8(2) . . . . ?
O003 P002 C00D C01A 178.4(2) . . . . ?
O003 P002 C00D C01D 3.0(3) . . . . ?
O003 P002 C00I C009 141.7(2) . . . . ?
O003 P002 C00I C00B -45.6(3) . . . . ?
O004 P001 C005 C008 133.7(2) . . . . ?
O004 P001 C005 C00E -50.1(2) . . . . ?
O004 P001 C007 C00F -57.6(2) . . . . ?
O004 P001 C007 C00G 120.0(2) . . . . ?
O004 P001 C00M C014 174.3(2) . . . . ?
O004 P001 C00M C018 -3.0(3) . . . . ?
C005 P001 C007 C00F 68.8(2) . . . . ?
C005 P001 C007 C00G -113.6(2) . . . . ?
C005 P001 C00M C014 50.3(3) . . . . ?
C005 P001 C00M C018 -127.1(2) . . . . ?
C005 C008 C00C C017 179.1(3) . . . . ?
C005 C008 C00C C01Y -14.9(4) . . . . ?
C005 C008 C00C C6 17.8(5) . . . . ?
C005 C00E C010 C013 -177.2(3) . . . . ?
C005 C00E C025 C012 164.5(3) . . . . ?
C005 C00E C025 C026 -75.7(4) . . . . ?
C005 C00E C025 C6 12.4(8) . . . . ?
C005 C00E C025 C10 -53.6(5) . . . . ?
C005 C00E C8 C012 -163.8(4) . . . . ?
C005 C00E C8 C01Y -21.9(9) . . . . ?
C005 C00E C8 C028 44.0(7) . . . . ?
C005 C00E C8 C11 70.3(6) . . . . ?
C006 P002 C00D C01A -57.8(3) . . . . ?
C006 P002 C00D C01D 126.8(2) . . . . ?
C006 P002 C00I C009 16.4(2) . . . . ?
C006 P002 C00I C00B -170.9(2) . . . . ?
C006 C00H C00O C019 -2.1(4) . . . . ?
C006 C00J C00Y C019 -2.2(4) . . . . ?
C007 P001 C005 C008 8.7(2) . . . . ?
C007 P001 C005 C00E -175.1(2) . . . . ?
C007 P001 C00M C014 -62.0(3) . . . . ?
C007 P001 C00M C018 120.7(2) . . . . ?
C007 C00F C00W C00Z -2.3(4) . . . . ?
C007 C00G C00S C00Z -1.2(4) . . . . ?
C008 C005 C00E C010 177.8(3) . . . . ?
C008 C005 C00E C025 -13.7(4) . . . . ?
C008 C005 C00E C8 20.0(5) . . . . ?
C008 C00C C017 C00X -179.9(3) . . . . ?
C008 C00C C01Y C00A 165.2(3) . . . . ?
C008 C00C C01Y C028 -75.2(4) . . . . ?
C008 C00C C01Y C8 12.5(7) . . . . ?
C008 C00C C01Y C11 -47.5(5) . . . . ?
C008 C00C C6 C00A -165.2(4) . . . . ?
C008 C00C C6 C025 -19.1(10) . . . . ?
C008 C00C C6 C026 49.9(7) . . . . ?
C008 C00C C6 C10 74.3(6) . . . . ?
C009 C00N C00R C01F -179.2(3) . . . . ?
C009 C00N C01X C00K 165.9(3) . . . . ?
C009 C00N C01X C027 -76.7(4) . . . . ?
C009 C00N C01X C5 11.0(7) . . . . ?
C009 C00N C01X C4 -48.8(5) . . . . ?
C009 C00N C9 C00K -165.5(4) . . . . ?
C009 C00N C9 C01Z -16.8(10) . . . . ?
C009 C00N C9 C023 48.8(7) . . . . ?
C009 C00N C9 C7 74.0(7) . . . . ?
C00A C00Q C00X C017 -1.0(4) . . . . ?
C00A C00Q C00X C01G 177.9(3) . . . . ?
C00A C00T C00U C012 2.9(5) . . . . ?
C00A C01Y C028 C8 -121.0(4) . . . . ?
C00A C01Y C028 C11 -127.2(7) . . . . ?
C00A C01Y C8 C00E -144.1(5) . . . . ?
C00A C01Y C8 C012 -3.5(9) . . . . ?
C00A C01Y C8 C028 104.5(5) . . . . ?
C00A C01Y C8 C11 108.0(6) . . . . ?
C00A C6 C10 C025 119.2(6) . . . . ?
C00A C6 C10 C026 123.7(9) . . . . ?
C00B C00P C00V C01B 0.0(4) . . . . ?
C00B C00P C00V C01I 178.1(3) . . . . ?
C00B C01Z C023 C9 120.8(5) . . . . ?
C00B C01Z C023 C7 126.7(8) . . . . ?
C00B C01Z C9 C00K 145.5(6) . . . . ?
C00B C01Z C9 C00N 1.3(11) . . . . ?
C00B C01Z C9 C023 -104.7(5) . . . . ?
C00B C01Z C9 C7 -107.6(6) . . . . ?
C00B C01Z C7 C023 -62.5(8) . . . . ?
C00B C01Z C7 C9 110.5(6) . . . . ?
C00B C5 C4 C01X -120.2(7) . . . . ?
C00B C5 C4 C027 -126.3(8) . . . . ?
C00C C01Y C028 C8 116.3(4) . . . . ?
C00C C01Y C028 C11 110.1(7) . . . . ?
C00C C01Y C8 C00E 5.8(10) . . . . ?
C00C C01Y C8 C012 146.3(5) . . . . ?
C00C C01Y C8 C028 -105.6(5) . . . . ?
C00C C01Y C8 C11 -102.2(5) . . . . ?
C00C C6 C10 C025 -121.9(6) . . . . ?
C00C C6 C10 C026 -117.3(9) . . . . ?
C00D P002 C006 C00H 170.6(2) . . . . ?
C00D P002 C006 C00J -13.5(3) . . . . ?
C00D P002 C00I C009 -96.9(2) . . . . ?
C00D P002 C00I C00B 75.7(2) . . . . ?
C00D C01A C01R C01T 1.8(5) . . . . ?
C00D C01D C01S C01T 1.2(5) . . . . ?
C00E C005 C008 C00C -2.0(4) . . . . ?
C00E C010 C013 C016 -0.5(4) . . . . ?
C00E C010 C013 C01C 178.2(3) . . . . ?
C00E C025 C026 C6 118.9(5) . . . . ?
C00E C025 C026 C10 123.4(8) . . . . ?
C00E C025 C6 C00A 146.0(5) . . . . ?
C00E C025 C6 C00C 4.1(11) . . . . ?
C00E C025 C6 C026 -104.1(5) . . . . ?
C00E C025 C6 C10 -106.2(6) . . . . ?
C00E C025 C10 C026 -65.3(9) . . . . ?
C00E C025 C10 C6 109.4(5) . . . . ?
C00E C8 C11 C01Y -120.4(6) . . . . ?
C00E C8 C11 C028 -126.6(7) . . . . ?
C00F C007 C00G C00S 0.0(4) . . . . ?
C00F C00W C00Z C00S 1.0(4) . . . . ?
C00G C007 C00F C00W 1.7(4) . . . . ?
C00G C00S C00Z C00W 0.7(5) . . . . ?
C00H C006 C00J C00Y 0.7(4) . . . . ?
C00H C00O C019 C00Y 0.5(4) . . . . ?
C00I P002 C006 C00H 61.2(2) . . . . ?
C00I P002 C006 C00J -122.8(2) . . . . ?
C00I P002 C00D C01A 54.1(3) . . . . ?
C00I P002 C00D C01D -121.3(2) . . . . ?
C00I C009 C00N C00R 179.3(3) . . . . ?
C00I C009 C00N C01X -14.0(4) . . . . ?
C00I C009 C00N C9 17.4(6) . . . . ?
C00I C00B C00P C00V -176.7(3) . . . . ?
C00I C00B C01Z C015 163.7(3) . . . . ?
C00I C00B C01Z C023 -76.4(4) . . . . ?
C00I C00B C01Z C9 14.0(8) . . . . ?
C00I C00B C01Z C7 -53.7(5) . . . . ?
C00I C00B C5 C015 -164.8(4) . . . . ?
C00I C00B C5 C01X -22.9(10) . . . . ?
C00I C00B C5 C027 43.5(8) . . . . ?
C00I C00B C5 C4 70.1(7) . . . . ?
C00J C006 C00H C00O 1.4(4) . . . . ?
C00J C00Y C019 C00O 1.6(5) . . . . ?
C00K C01E C01F C00R -1.3(4) . . . . ?
C00K C01E C01F C01H 178.2(3) . . . . ?
C00K C01X C027 C5 -121.2(5) . . . . ?
C00K C01X C027 C4 -127.2(7) . . . . ?
C00K C01X C5 C00B -145.0(5) . . . . ?
C00K C01X C5 C015 -4.9(10) . . . . ?
C00K C01X C5 C027 103.3(5) . . . . ?
C00K C01X C5 C4 106.7(6) . . . . ?
C00K C9 C7 C01Z 121.1(7) . . . . ?
C00K C9 C7 C023 127.2(9) . . . . ?
C00L C015 C01B C00V 177.2(3) . . . . ?
C00L C015 C01Z C00B -164.0(3) . . . . ?
C00L C015 C01Z C023 77.8(4) . . . . ?
C00L C015 C01Z C9 -13.5(8) . . . . ?
C00L C015 C01Z C7 52.3(5) . . . . ?
C00L C015 C5 C00B 164.6(4) . . . . ?
C00L C015 C5 C01X 20.8(9) . . . . ?
C00L C015 C5 C027 -42.2(7) . . . . ?
C00L C015 C5 C4 -72.2(7) . . . . ?
C00M P001 C005 C008 -104.3(2) . . . . ?
C00M P001 C005 C00E 71.8(2) . . . . ?
C00M P001 C007 C00F 179.29(19) . . . . ?
C00M P001 C007 C00G -3.1(3) . . . . ?
C00M C014 C01L C01N 2.1(5) . . . . ?
C00M C018 C01M C01N 1.2(5) . . . . ?
C00N C009 C00I P002 170.2(2) . . . . ?
C00N C009 C00I C00B -2.4(4) . . . . ?
C00N C00R C01F C01E 0.7(4) . . . . ?
C00N C00R C01F C01H -178.8(3) . . . . ?
C00N C01X C027 C5 117.3(4) . . . . ?
C00N C01X C027 C4 111.3(7) . . . . ?
C00N C01X C5 C00B 7.4(11) . . . . ?
C00N C01X C5 C015 147.5(5) . . . . ?
C00N C01X C5 C027 -104.3(5) . . . . ?
C00N C01X C5 C4 -100.9(6) . . . . ?
C00N C9 C7 C01Z -119.2(7) . . . . ?
C00N C9 C7 C023 -113.1(9) . . . . ?
C00P C00B C00I P002 5.2(4) . . . . ?
C00P C00B C00I C009 177.9(3) . . . . ?
C00P C00B C01Z C015 -27.0(5) . . . . ?
C00P C00B C01Z C023 92.9(4) . . . . ?
C00P C00B C01Z C9 -176.7(6) . . . . ?
C00P C00B C01Z C7 115.6(5) . . . . ?
C00P C00B C5 C015 35.7(8) . . . . ?
C00P C00B C5 C01X 177.5(6) . . . . ?
C00P C00B C5 C027 -116.0(5) . . . . ?
C00P C00B C5 C4 -89.4(6) . . . . ?
C00P C00V C01B C015 -0.2(5) . . . . ?
C00P C00V C01I C01K 60.8(3) . . . . ?
C00P C00V C01I C01O -179.6(3) . . . . ?
C00P C00V C01I C01P -59.2(4) . . . . ?
C00Q C00A C00T C00U -179.5(3) . . . . ?
C00Q C00A C01Y C00C 28.2(5) . . . . ?
C00Q C00A C01Y C028 -91.8(4) . . . . ?
C00Q C00A C01Y C8 179.5(6) . . . . ?
C00Q C00A C01Y C11 -116.7(4) . . . . ?
C00Q C00A C6 C00C -32.1(7) . . . . ?
C00Q C00A C6 C025 -179.2(6) . . . . ?
C00Q C00A C6 C026 112.6(5) . . . . ?
C00Q C00A C6 C10 89.7(6) . . . . ?
C00Q C00X C017 C00C 1.2(4) . . . . ?
C00Q C00X C01G C1 2.7(4) . . . . ?
C00Q C00X C01G C2 121.0(3) . . . . ?
C00Q C00X C01G C3 -121.6(3) . . . . ?
C00R C00N C01X C00K -26.8(5) . . . . ?
C00R C00N C01X C027 90.6(4) . . . . ?
C00R C00N C01X C5 178.3(6) . . . . ?
C00R C00N C01X C4 118.6(4) . . . . ?
C00R C00N C9 C00K 31.8(8) . . . . ?
C00R C00N C9 C01Z -179.5(6) . . . . ?
C00R C00N C9 C023 -113.9(5) . . . . ?
C00R C00N C9 C7 -88.7(6) . . . . ?
C00R C01F C01H C01U 2.4(4) . . . . ?
C00R C01F C01H C020 119.4(3) . . . . ?
C00R C01F C01H C022 -123.2(3) . . . . ?
C00T C00A C00Q C00X 178.9(3) . . . . ?
C00T C00A C01Y C00C -164.4(3) . . . . ?
C00T C00A C01Y C028 75.6(4) . . . . ?
C00T C00A C01Y C8 -13.1(7) . . . . ?
C00T C00A C01Y C11 50.7(5) . . . . ?
C00T C00A C6 C00C 165.6(4) . . . . ?
C00T C00A C6 C025 18.5(9) . . . . ?
C00T C00A C6 C026 -49.7(7) . . . . ?
C00T C00A C6 C10 -72.6(7) . . . . ?
C00T C00U C012 C016 -178.1(3) . . . . ?
C00T C00U C012 C025 13.4(5) . . . . ?
C00T C00U C012 C8 -20.2(6) . . . . ?
C00U C012 C016 C013 177.0(3) . . . . ?
C00U C012 C025 C00E -164.5(3) . . . . ?
C00U C012 C025 C026 77.1(4) . . . . ?
C00U C012 C025 C6 -12.8(8) . . . . ?
C00U C012 C025 C10 53.3(5) . . . . ?
C00U C012 C8 C00E 164.2(4) . . . . ?
C00U C012 C8 C01Y 20.0(8) . . . . ?
C00U C012 C8 C028 -42.0(7) . . . . ?
C00U C012 C8 C11 -71.7(6) . . . . ?
C010 C00E C025 C012 -26.2(5) . . . . ?
C010 C00E C025 C026 93.6(4) . . . . ?
C010 C00E C025 C6 -178.2(6) . . . . ?
C010 C00E C025 C10 115.7(5) . . . . ?
C010 C00E C8 C012 36.3(7) . . . . ?
C010 C00E C8 C01Y 178.2(6) . . . . ?
C010 C00E C8 C028 -115.8(5) . . . . ?
C010 C00E C8 C11 -89.6(6) . . . . ?
C010 C013 C016 C012 0.4(5) . . . . ?
C010 C013 C01C C01J 61.6(3) . . . . ?
C010 C013 C01C C01Q -57.8(4) . . . . ?
C010 C013 C01C C01V -178.5(3) . . . . ?
C011 C00K C01E C01F -179.9(3) . . . . ?
C011 C00K C01X C00N -166.1(3) . . . . ?
C011 C00K C01X C027 76.0(4) . . . . ?
C011 C00K C01X C5 -12.2(8) . . . . ?
C011 C00K C01X C4 50.9(5) . . . . ?
C011 C00K C9 C00N 165.1(4) . . . . ?
C011 C00K C9 C01Z 17.1(10) . . . . ?
C011 C00K C9 C023 -50.8(7) . . . . ?
C011 C00K C9 C7 -73.3(7) . . . . ?
C011 C00L C015 C01B -178.0(3) . . . . ?
C011 C00L C015 C01Z 13.5(5) . . . . ?
C011 C00L C015 C5 -20.2(6) . . . . ?
C012 C025 C026 C6 -120.1(5) . . . . ?
C012 C025 C026 C10 -115.6(8) . . . . ?
C012 C025 C6 C00A -3.1(11) . . . . ?
C012 C025 C6 C00C -145.0(5) . . . . ?
C012 C025 C6 C026 106.8(5) . . . . ?
C012 C025 C6 C10 104.6(6) . . . . ?
C012 C025 C10 C026 74.1(9) . . . . ?
C012 C025 C10 C6 -111.2(5) . . . . ?
C012 C8 C11 C01Y 114.3(6) . . . . ?
C012 C8 C11 C028 108.1(8) . . . . ?
C014 C00M C018 C01M -0.3(4) . . . . ?
C014 C01L C01N C01M -1.2(5) . . . . ?
C015 C00L C011 C00K 2.5(5) . . . . ?
C015 C01Z C023 C9 -118.5(5) . . . . ?
C015 C01Z C023 C7 -112.6(8) . . . . ?
C015 C01Z C9 C00K -1.8(11) . . . . ?
C015 C01Z C9 C00N -145.9(6) . . . . ?
C015 C01Z C9 C023 108.1(5) . . . . ?
C015 C01Z C9 C7 105.1(6) . . . . ?
C015 C01Z C7 C023 77.9(8) . . . . ?
C015 C01Z C7 C9 -109.1(6) . . . . ?
C015 C5 C4 C01X 115.4(6) . . . . ?
C015 C5 C4 C027 109.3(8) . . . . ?
C016 C012 C025 C00E 26.5(5) . . . . ?
C016 C012 C025 C026 -91.9(4) . . . . ?
C016 C012 C025 C6 178.2(6) . . . . ?
C016 C012 C025 C10 -115.7(5) . . . . ?
C016 C012 C8 C00E -36.3(7) . . . . ?
C016 C012 C8 C01Y 179.5(5) . . . . ?
C016 C012 C8 C028 117.5(5) . . . . ?
C016 C012 C8 C11 87.8(6) . . . . ?
C016 C013 C01C C01J -119.8(3) . . . . ?
C016 C013 C01C C01Q 120.9(3) . . . . ?
C016 C013 C01C C01V 0.2(5) . . . . ?
C017 C00C C01Y C00A -28.1(5) . . . . ?
C017 C00C C01Y C028 91.4(4) . . . . ?
C017 C00C C01Y C8 179.2(5) . . . . ?
C017 C00C C01Y C11 119.2(4) . . . . ?
C017 C00C C6 C00A 32.8(7) . . . . ?
C017 C00C C6 C025 178.9(6) . . . . ?
C017 C00C C6 C026 -112.1(5) . . . . ?
C017 C00C C6 C10 -87.7(6) . . . . ?
C017 C00X C01G C1 -178.3(3) . . . . ?
C017 C00X C01G C2 -60.1(3) . . . . ?
C017 C00X C01G C3 57.3(4) . . . . ?
C018 C00M C014 C01L -1.4(4) . . . . ?
C018 C01M C01N C01L -0.5(5) . . . . ?
C01A C00D C01D C01S -0.4(4) . . . . ?
C01A C01R C01T C01S -1.0(5) . . . . ?
C01B C00V C01I C01K -121.2(3) . . . . ?
C01B C00V C01I C01O -1.6(4) . . . . ?
C01B C00V C01I C01P 118.8(3) . . . . ?
C01B C015 C01Z C00B 27.0(5) . . . . ?
C01B C015 C01Z C023 -91.2(4) . . . . ?
C01B C015 C01Z C9 177.5(6) . . . . ?
C01B C015 C01Z C7 -116.8(4) . . . . ?
C01B C015 C5 C00B -35.9(8) . . . . ?
C01B C015 C5 C01X -179.7(6) . . . . ?
C01B C015 C5 C027 117.3(5) . . . . ?
C01B C015 C5 C4 87.4(6) . . . . ?
C01C C013 C016 C012 -178.2(3) . . . . ?
C01D C00D C01A C01R -1.1(4) . . . . ?
C01D C01S C01T C01R -0.5(5) . . . . ?
C01E C00K C011 C00L -179.0(3) . . . . ?
C01E C00K C01X C00N 26.1(5) . . . . ?
C01E C00K C01X C027 -91.7(4) . . . . ?
C01E C00K C01X C5 180.0(6) . . . . ?
C01E C00K C01X C4 -116.9(5) . . . . ?
C01E C00K C9 C00N -32.2(7) . . . . ?
C01E C00K C9 C01Z 179.8(6) . . . . ?
C01E C00K C9 C023 111.9(5) . . . . ?
C01E C00K C9 C7 89.4(6) . . . . ?
C01E C01F C01H C01U -177.1(3) . . . . ?
C01E C01F C01H C020 -60.1(4) . . . . ?
C01E C01F C01H C022 57.2(4) . . . . ?
C01G C00X C017 C00C -177.8(3) . . . . ?
C01I C00V C01B C015 -178.2(3) . . . . ?
C01X C00K C011 C00L 14.0(5) . . . . ?
C01X C00K C01E C01F -13.1(5) . . . . ?
C01X C00K C9 C00N 64.2(7) . . . . ?
C01X C00K C9 C01Z -83.8(11) . . . . ?
C01X C00K C9 C023 -151.7(11) . . . . ?
C01X C00K C9 C7 -174.2(11) . . . . ?
C01X C00N C00R C01F 14.3(5) . . . . ?
C01X C00N C9 C00K -64.3(7) . . . . ?
C01X C00N C9 C01Z 84.4(10) . . . . ?
C01X C00N C9 C023 150.1(10) . . . . ?
C01X C00N C9 C7 175.2(11) . . . . ?
C01X C027 C5 C00B -106.8(7) . . . . ?
C01X C027 C5 C015 103.4(7) . . . . ?
C01X C027 C5 C4 -172.6(9) . . . . ?
C01X C027 C4 C5 5.3(6) . . . . ?
C01X C5 C4 C027 -6.1(7) . . . . ?
C01Y C00A C00Q C00X -14.8(5) . . . . ?
C01Y C00A C00T C00U 14.0(5) . . . . ?
C01Y C00A C6 C00C 64.2(6) . . . . ?
C01Y C00A C6 C025 -82.9(9) . . . . ?
C01Y C00A C6 C026 -151.1(10) . . . . ?
C01Y C00A C6 C10 -174.0(11) . . . . ?
C01Y C00C C017 C00X 14.3(5) . . . . ?
C01Y C00C C6 C00A -62.0(6) . . . . ?
C01Y C00C C6 C025 84.2(10) . . . . ?
C01Y C00C C6 C026 153.2(10) . . . . ?
C01Y C00C C6 C10 177.6(10) . . . . ?
C01Y C028 C8 C00E -107.1(7) . . . . ?
C01Y C028 C8 C012 102.5(6) . . . . ?
C01Y C028 C8 C11 -172.5(9) . . . . ?
C01Y C028 C11 C8 5.5(6) . . . . ?
C01Y C8 C11 C028 -6.2(7) . . . . ?
C01Z C00B C00I P002 173.8(3) . . . . ?
C01Z C00B C00I C009 -13.6(4) . . . . ?
C01Z C00B C00P C00V 15.0(5) . . . . ?
C01Z C00B C5 C015 -66.2(7) . . . . ?
C01Z C00B C5 C01X 75.7(9) . . . . ?
C01Z C00B C5 C027 142.1(11) . . . . ?
C01Z C00B C5 C4 168.8(11) . . . . ?
C01Z C015 C01B C00V -14.6(5) . . . . ?
C01Z C015 C5 C00B 67.6(7) . . . . ?
C01Z C015 C5 C01X -76.1(8) . . . . ?
C01Z C015 C5 C027 -139.1(10) . . . . ?
C01Z C015 C5 C4 -169.1(10) . . . . ?
C01Z C023 C9 C00K 110.0(8) . . . . ?
C01Z C023 C9 C00N -109.5(7) . . . . ?
C01Z C023 C9 C7 172.9(10) . . . . ?
C01Z C023 C7 C9 -4.8(7) . . . . ?
C01Z C9 C7 C023 6.0(9) . . . . ?
C023 C01Z C9 C00K -109.8(8) . . . . ?
C023 C01Z C9 C00N 106.1(8) . . . . ?
C023 C01Z C9 C7 -2.9(4) . . . . ?
C023 C01Z C7 C9 173.0(10) . . . . ?
C023 C9 C7 C01Z -6.0(9) . . . . ?
C025 C00E C010 C013 14.6(5) . . . . ?
C025 C00E C8 C012 -65.6(6) . . . . ?
C025 C00E C8 C01Y 76.2(8) . . . . ?
C025 C00E C8 C028 142.2(10) . . . . ?
C025 C00E C8 C11 168.5(10) . . . . ?
C025 C012 C016 C013 -14.9(5) . . . . ?
C025 C012 C8 C00E 68.4(6) . . . . ?
C025 C012 C8 C01Y -75.8(8) . . . . ?
C025 C012 C8 C028 -137.8(9) . . . . ?
C025 C012 C8 C11 -167.5(10) . . . . ?
C025 C026 C6 C00A 108.4(7) . . . . ?
C025 C026 C6 C00C -111.6(6) . . . . ?
C025 C026 C6 C10 174.7(10) . . . . ?
C025 C026 C10 C6 -3.6(7) . . . . ?
C025 C6 C10 C026 4.5(9) . . . . ?
C026 C025 C6 C00A -109.9(7) . . . . ?
C026 C025 C6 C00C 108.2(8) . . . . ?
C026 C025 C6 C10 -2.1(4) . . . . ?
C026 C025 C10 C6 174.7(10) . . . . ?
C026 C6 C10 C025 -4.5(9) . . . . ?
C027 C01X C5 C00B 111.7(7) . . . . ?
C027 C01X C5 C015 -108.2(7) . . . . ?
C027 C01X C5 C4 3.4(4) . . . . ?
C027 C5 C4 C01X 6.1(7) . . . . ?
C028 C01Y C8 C00E 111.4(7) . . . . ?
C028 C01Y C8 C012 -108.0(6) . . . . ?
C028 C01Y C8 C11 3.5(4) . . . . ?
C028 C8 C11 C01Y 6.2(7) . . . . ?
C5 C00B C00I P002 -152.3(4) . . . . ?
C5 C00B C00I C009 20.3(5) . . . . ?
C5 C00B C00P C00V -19.3(6) . . . . ?
C5 C00B C01Z C015 67.3(7) . . . . ?
C5 C00B C01Z C023 -172.7(8) . . . . ?
C5 C00B C01Z C9 -82.4(9) . . . . ?
C5 C00B C01Z C7 -150.1(8) . . . . ?
C5 C015 C01B C00V 19.3(6) . . . . ?
C5 C015 C01Z C00B -65.6(7) . . . . ?
C5 C015 C01Z C023 176.2(8) . . . . ?
C5 C015 C01Z C9 84.9(9) . . . . ?
C5 C015 C01Z C7 150.6(8) . . . . ?
C5 C01X C027 C4 -6.0(7) . . . . ?
C5 C027 C4 C01X -5.3(6) . . . . ?
C9 C00K C011 C00L -17.3(6) . . . . ?
C9 C00K C01E C01F 19.2(6) . . . . ?
C9 C00K C01X C00N -73.3(8) . . . . ?
C9 C00K C01X C027 168.8(9) . . . . ?
C9 C00K C01X C5 80.5(10) . . . . ?
C9 C00K C01X C4 143.7(9) . . . . ?
C9 C00N C00R C01F -18.1(6) . . . . ?
C9 C00N C01X C00K 73.2(7) . . . . ?
C9 C00N C01X C027 -169.4(8) . . . . ?
C9 C00N C01X C5 -81.8(9) . . . . ?
C9 C00N C01X C4 -141.5(8) . . . . ?
C9 C01Z C023 C7 5.9(8) . . . . ?
C9 C01Z C7 C023 -173.0(10) . . . . ?
C9 C023 C7 C01Z 4.8(7) . . . . ?
C6 C00A C00Q C00X 18.6(6) . . . . ?
C6 C00A C00T C00U -18.3(5) . . . . ?
C6 C00A C01Y C00C -71.7(7) . . . . ?
C6 C00A C01Y C028 168.2(8) . . . . ?
C6 C00A C01Y C8 79.6(9) . . . . ?
C6 C00A C01Y C11 143.4(8) . . . . ?
C6 C00C C017 C00X -19.7(6) . . . . ?
C6 C00C C01Y C00A 74.1(7) . . . . ?
C6 C00C C01Y C028 -166.3(7) . . . . ?
C6 C00C C01Y C8 -78.5(8) . . . . ?
C6 C00C C01Y C11 -138.6(8) . . . . ?
C6 C025 C026 C10 4.5(9) . . . . ?
C6 C025 C10 C026 -174.7(10) . . . . ?
C6 C026 C10 C025 3.6(7) . . . . ?
C8 C00E C010 C013 -19.5(5) . . . . ?
C8 C00E C025 C012 67.8(7) . . . . ?
C8 C00E C025 C026 -172.4(8) . . . . ?
C8 C00E C025 C6 -84.2(9) . . . . ?
C8 C00E C025 C10 -150.2(8) . . . . ?
C8 C012 C016 C013 18.8(5) . . . . ?
C8 C012 C025 C00E -64.8(6) . . . . ?
C8 C012 C025 C026 176.8(7) . . . . ?
C8 C012 C025 C6 86.8(9) . . . . ?
C8 C012 C025 C10 152.9(8) . . . . ?
C8 C01Y C028 C11 -6.2(7) . . . . ?
C8 C028 C11 C01Y -5.5(6) . . . . ?
C7 C01Z C023 C9 -5.9(8) . . . . ?
C7 C01Z C9 C00K -106.9(9) . . . . ?
C7 C01Z C9 C00N 109.0(9) . . . . ?
C7 C01Z C9 C023 2.9(4) . . . . ?
C7 C023 C9 C00K -62.9(10) . . . . ?
C7 C023 C9 C00N 77.7(10) . . . . ?
C7 C023 C9 C01Z -172.9(10) . . . . ?
C4 C01X C027 C5 6.0(7) . . . . ?
C4 C01X C5 C00B 108.2(8) . . . . ?
C4 C01X C5 C015 -111.6(8) . . . . ?
C4 C01X C5 C027 -3.4(4) . . . . ?
C4 C027 C5 C00B 65.8(9) . . . . ?
C4 C027 C5 C015 -84.0(9) . . . . ?
C4 C027 C5 C01X 172.6(9) . . . . ?
C10 C025 C026 C6 -4.5(9) . . . . ?
C10 C025 C6 C00A -107.8(8) . . . . ?
C10 C025 C6 C00C 110.3(9) . . . . ?
C10 C025 C6 C026 2.1(4) . . . . ?
C10 C026 C6 C00A -66.3(10) . . . . ?
C10 C026 C6 C00C 73.6(10) . . . . ?
C10 C026 C6 C025 -174.7(10) . . . . ?
C11 C01Y C028 C8 6.2(7) . . . . ?
C11 C01Y C8 C00E 108.0(8) . . . . ?
C11 C01Y C8 C012 -111.5(7) . . . . ?
C11 C01Y C8 C028 -3.5(4) . . . . ?
C11 C028 C8 C00E 65.4(9) . . . . ?
C11 C028 C8 C012 -85.0(9) . . . . ?
C11 C028 C8 C01Y 172.5(9) . . . . ?
